data_2234486
loop_
_publ_author_name
'Yin, Xia'
'Fan, Jun'
'Xin, Jingling'
'Zheng, Shengrun'
'Zhang, Weiguang'

_publ_section_title
;
 Poly[[diaquabis[\m~4~-5-nitroisophthalato-\k^4^<i>O</i>^1^:<i>O</i>^1^:<i>O</i>^3^:<i>O</i>^3'^]bis[\m~3~-pyridine-4-carboxylato-\k^3^<i>O</i>:<i>O</i>':<i>N</i>]tricobalt(II)]
 tetrahydrate]
;
_journal_coeditor_code ZL2461
_journal_issue 4
_journal_name_full 'Acta Crystallographica Section E'
_journal_page_first m451
_journal_page_last m452
_journal_paper_doi 10.1107/S1600536812011269
_journal_volume 68
_journal_year 2012
_chemical_formula_iupac '[Co3 (C6 H4 N O2)2 (C8 H3 N O6)2 (H2 O)2], 4H2 O'
_chemical_formula_moiety 'C28 H18 Co3 N4 O18, 4(H2 O)'
_chemical_formula_sum 'C28 H26 Co3 N4 O22'
_chemical_formula_weight 947.32
_chemical_name_systematic
;
Poly[[diaquabis[\m~4~-5-nitroisophthalato-
\k^4^<i>O</i>^1^:<i>O</i>^1^:<i>O</i>^3^:<i>O</i>^3'^]bis[\m~3~-pyridine-4-
carboxylato-\k^3^<i>O</i>:<i>O</i>':<i>N</i>]tricobalt(II)] tetrahydrate]
;
_space_group_IT_number 2
_symmetry_cell_setting triclinic
_symmetry_space_group_name_Hall '-P 1'
_symmetry_space_group_name_H-M 'P -1'
_atom_sites_solution_hydrogens geom
_atom_sites_solution_primary direct
_atom_sites_solution_secondary difmap
_audit_creation_method SHELXL-97
_cell_angle_alpha 78.74(3)
_cell_angle_beta 88.64(3)
_cell_angle_gamma 73.68(3)
_cell_formula_units_Z 1
_cell_length_a 9.1890(18)
_cell_length_b 9.3548(19)
_cell_length_c 10.390(2)
_cell_measurement_reflns_used 3665
_cell_measurement_temperature 298(2)
_cell_measurement_theta_max 27.93
_cell_measurement_theta_min 2.00
_cell_volume 840.2(3)
_computing_cell_refinement 'APEX2 (Bruker, 2007)'
_computing_data_collection 'APEX2 (Bruker, 2007)'
_computing_data_reduction 'SAINT (Bruker, 2007)'
_computing_molecular_graphics 'SHELXTL (Sheldrick, 2008)'
_computing_publication_material 'SHELXTL (Sheldrick, 2008)'
_computing_structure_refinement 'SHELXL97 (Sheldrick, 2008)'
_computing_structure_solution 'SHELXS97 (Sheldrick, 2008)'
_diffrn_ambient_temperature 298(2)
_diffrn_measured_fraction_theta_full 0.979
_diffrn_measured_fraction_theta_max 0.979
_diffrn_measurement_device_type 'Bruker SMART APEXII CCD area-detector'
_diffrn_measurement_method '\f and \w scan'
_diffrn_radiation_monochromator graphite
_diffrn_radiation_source 'fine-focus sealed tube'
_diffrn_radiation_type MoK\a
_diffrn_radiation_wavelength 0.71073
_diffrn_reflns_av_R_equivalents 0.0120
_diffrn_reflns_av_sigmaI/netI 0.0235
_diffrn_reflns_limit_h_max 11
_diffrn_reflns_limit_h_min -9
_diffrn_reflns_limit_k_max 11
_diffrn_reflns_limit_k_min -11
_diffrn_reflns_limit_l_max 12
_diffrn_reflns_limit_l_min -12
_diffrn_reflns_number 4357
_diffrn_reflns_theta_full 25.25
_diffrn_reflns_theta_max 25.25
_diffrn_reflns_theta_min 2.00
_exptl_absorpt_coefficient_mu 1.567
_exptl_absorpt_correction_T_max 0.7877
_exptl_absorpt_correction_T_min 0.6101
_exptl_absorpt_correction_type multi-scan
_exptl_absorpt_process_details '(SADABS; Bruker, 2002)'
_exptl_crystal_colour pink
_exptl_crystal_density_diffrn 1.872
_exptl_crystal_density_method 'not measured'
_exptl_crystal_description block
_exptl_crystal_F_000 479
_exptl_crystal_size_max 0.35
_exptl_crystal_size_mid 0.28
_exptl_crystal_size_min 0.16
_refine_diff_density_max 0.401
_refine_diff_density_min -0.403
_refine_ls_extinction_method none
_refine_ls_goodness_of_fit_ref 1.017
_refine_ls_hydrogen_treatment mixed
_refine_ls_matrix_type full
_refine_ls_number_parameters 271
_refine_ls_number_reflns 2976
_refine_ls_number_restraints 10
_refine_ls_restrained_S_all 1.018
_refine_ls_R_factor_all 0.0301
_refine_ls_R_factor_gt 0.0265
_refine_ls_shift/su_max 0.001
_refine_ls_shift/su_mean 0.000
_refine_ls_structure_factor_coef Fsqd
_refine_ls_weighting_details 'calc w=1/[\s^2^(Fo^2^)+(0.0397P)^2^+0.5850P] where P=(Fo^2^+2Fc^2^)/3'
_refine_ls_weighting_scheme calc
_refine_ls_wR_factor_gt 0.0688
_refine_ls_wR_factor_ref 0.0710
_reflns_number_gt 2667
_reflns_number_total 2976
_reflns_threshold_expression I>2\s(I)
_cod_data_source_file zl2461.cif
_cod_data_source_block I
_cod_database_code 2234486
_cod_database_fobs_code 2234486

loop_
_symmetry_equiv_pos_as_xyz
'x, y, z'
'-x, -y, -z'

loop_
_atom_site_type_symbol
_atom_site_label
_atom_site_fract_x
_atom_site_fract_y
_atom_site_fract_z
_atom_site_U_iso_or_equiv
_atom_site_adp_type
_atom_site_calc_flag
_atom_site_refinement_flags
_atom_site_occupancy
_atom_site_symmetry_multiplicity
_atom_site_disorder_assembly
_atom_site_disorder_group
C C1 -0.1582(2) 0.6886(2) 0.7129(2) 0.0192(5) Uani d . 1 1 . .
C C2 -0.1920(3) 0.8433(2) 0.6267(2) 0.0193(5) Uani d . 1 1 . .
C C3 -0.2761(3) 0.8738(2) 0.5103(2) 0.0215(5) Uani d . 1 1 . .
H H3 -0.3109 0.7991 0.4846 0.026 Uiso calc R 1 1 . .
C C4 -0.3067(3) 1.0182(3) 0.4336(2) 0.0226(5) Uani d . 1 1 . .
C C5 -0.2494(3) 1.1290(3) 0.4646(2) 0.0241(5) Uani d . 1 1 . .
H H5 -0.2671 1.2232 0.4086 0.029 Uiso calc R 1 1 . .
C C6 -0.1647(3) 1.0974(2) 0.5811(2) 0.0194(5) Uani d . 1 1 . .
C C7 -0.1408(3) 0.9561(2) 0.6638(2) 0.0212(5) Uani d . 1 1 . .
H H7 -0.0902 0.9370 0.7445 0.025 Uiso calc R 1 1 . .
C C9 0.2058(2) 0.3927(2) 0.7504(2) 0.0201(5) Uani d . 1 1 . .
C C10 0.3646(2) 0.3974(2) 0.7775(2) 0.0201(5) Uani d . 1 1 . .
C C11 0.4307(3) 0.3616(3) 0.9022(2) 0.0302(6) Uani d . 1 1 . .
H H11 0.3769 0.3339 0.9753 0.036 Uiso calc R 1 1 . .
C C12 0.5780(3) 0.3674(3) 0.9166(2) 0.0291(5) Uani d . 1 1 . .
H H12 0.6227 0.3388 1.0005 0.035 Uiso calc R 1 1 . .
C C13 0.5920(3) 0.4501(3) 0.6972(2) 0.0320(6) Uani d . 1 1 . .
H H13 0.6454 0.4836 0.6259 0.038 Uiso calc R 1 1 . .
C C14 0.4490(3) 0.4422(3) 0.6743(2) 0.0313(6) Uani d . 1 1 . .
H H14 0.4085 0.4672 0.5889 0.038 Uiso calc R 1 1 . .
C C8 -0.1022(2) 1.2189(2) 0.6151(2) 0.0202(5) Uani d . 1 1 . .
Co Co1 0.0000 0.5000 0.5000 0.01527(11) Uani d S 1 2 . .
Co Co2 -0.10352(3) 0.39808(3) 0.82492(3) 0.01738(10) Uani d . 1 1 . .
N N2 0.6596(2) 0.4120(2) 0.81683(18) 0.0218(4) Uani d . 1 1 . .
N N1 -0.4063(2) 1.0548(2) 0.3153(2) 0.0297(5) Uani d . 1 1 . .
O O2 -0.1492(2) 0.67118(19) 0.83422(16) 0.0285(4) Uani d . 1 1 . .
O O1 -0.14157(17) 0.57462(16) 0.65704(15) 0.0192(3) Uani d . 1 1 . .
O O6 -0.4433(3) 0.9517(2) 0.2817(2) 0.0474(5) Uani d . 1 1 . .
O O5 -0.4506(3) 1.1871(2) 0.2580(2) 0.0484(5) Uani d . 1 1 . .
O O7 0.11919(18) 0.3888(2) 0.84536(16) 0.0285(4) Uani d . 1 1 . .
O O3 -0.07060(19) 1.21068(17) 0.73447(16) 0.0247(4) Uani d . 1 1 . .
O O4 -0.08995(18) 1.31976(17) 0.52098(16) 0.0250(4) Uani d . 1 1 . .
O O8 0.17412(17) 0.39430(18) 0.63366(15) 0.0231(3) Uani d . 1 1 . .
O O1W 0.8479(2) 0.0405(2) 0.1145(2) 0.0498(5) Uani d . 1 1 . .
H H1W 0.9262 -0.0299 0.1429 0.075 Uiso d R 1 1 . .
H H2W 0.8017 0.0109 0.0599 0.075 Uiso d R 1 1 . .
O O3W -0.0897(2) 0.2994(2) 1.01711(16) 0.0356(4) Uani d . 1 1 . .
H H5W -0.0190 0.3181 1.0515 0.053 Uiso d R 1 1 . .
H H6W -0.1021 0.2183 1.0577 0.053 Uiso d R 1 1 . .
O O2W 0.3255(3) 0.0491(3) 0.0522(3) 0.0676(7) Uani d D 1 1 . .
H H4WA 0.271(8) 0.114(6) 0.094(7) 0.101 Uiso d PD 0.50 1 A 1
H H3WA 0.386(8) -0.021(7) 0.103(6) 0.101 Uiso d PD 0.50 1 B 1
H H3WB 0.415(3) -0.006(6) 0.038(6) 0.101 Uiso d PD 0.50 1 C 2
H H4WB 0.344(5) 0.096(5) 0.114(5) 0.101 Uiso d PD 0.50 1 D 2

loop_
_atom_site_aniso_label
_atom_site_aniso_U_11
_atom_site_aniso_U_22
_atom_site_aniso_U_33
_atom_site_aniso_U_12
_atom_site_aniso_U_13
_atom_site_aniso_U_23
C1 0.0180(11) 0.0210(11) 0.0200(12) -0.0090(9) -0.0018(9) -0.0017(9)
C2 0.0203(11) 0.0170(11) 0.0211(12) -0.0057(9) 0.0012(9) -0.0046(9)
C3 0.0245(12) 0.0198(11) 0.0226(12) -0.0085(9) 0.0000(9) -0.0067(9)
C4 0.0246(12) 0.0229(12) 0.0205(12) -0.0059(9) -0.0043(9) -0.0050(9)
C5 0.0285(13) 0.0181(11) 0.0244(13) -0.0068(9) 0.0002(10) -0.0009(9)
C6 0.0226(11) 0.0168(10) 0.0212(11) -0.0087(9) 0.0018(9) -0.0049(9)
C7 0.0244(12) 0.0227(11) 0.0185(11) -0.0095(9) -0.0006(9) -0.0044(9)
C9 0.0164(11) 0.0186(11) 0.0247(13) -0.0058(9) -0.0022(9) -0.0012(9)
C10 0.0165(11) 0.0222(11) 0.0224(12) -0.0059(9) -0.0030(9) -0.0047(9)
C11 0.0256(13) 0.0474(15) 0.0193(12) -0.0183(11) -0.0009(10) 0.0010(11)
C12 0.0247(13) 0.0447(15) 0.0191(12) -0.0142(11) -0.0049(10) -0.0017(11)
C13 0.0258(13) 0.0518(16) 0.0201(13) -0.0196(12) 0.0000(10) 0.0016(11)
C14 0.0237(13) 0.0541(17) 0.0186(13) -0.0191(12) -0.0043(10) -0.0003(11)
C8 0.0164(11) 0.0173(11) 0.0274(13) -0.0048(9) -0.0008(9) -0.0053(9)
Co1 0.0164(2) 0.0163(2) 0.0144(2) -0.00812(16) -0.00199(16) -0.00068(16)
Co2 0.01635(17) 0.02053(17) 0.01603(17) -0.00834(12) -0.00217(11) -0.00047(12)
N2 0.0185(10) 0.0277(10) 0.0205(10) -0.0088(8) -0.0011(8) -0.0042(8)
N1 0.0334(12) 0.0289(11) 0.0256(11) -0.0078(9) -0.0075(9) -0.0031(9)
O2 0.0386(10) 0.0315(9) 0.0176(9) -0.0147(8) -0.0028(7) -0.0024(7)
O1 0.0226(8) 0.0158(7) 0.0209(8) -0.0086(6) 0.0011(6) -0.0028(6)
O6 0.0637(14) 0.0393(11) 0.0429(12) -0.0196(10) -0.0279(10) -0.0057(9)
O5 0.0636(14) 0.0314(11) 0.0423(12) -0.0081(10) -0.0262(10) 0.0072(9)
O7 0.0183(8) 0.0470(10) 0.0226(9) -0.0141(7) -0.0003(7) -0.0050(8)
O3 0.0308(9) 0.0209(8) 0.0242(9) -0.0095(7) -0.0051(7) -0.0048(7)
O4 0.0319(9) 0.0219(8) 0.0254(9) -0.0163(7) -0.0005(7) -0.0013(7)
O8 0.0211(8) 0.0282(8) 0.0200(9) -0.0062(7) -0.0051(6) -0.0051(7)
O1W 0.0499(13) 0.0354(11) 0.0605(14) -0.0130(10) -0.0197(11) 0.0029(10)
O3W 0.0370(11) 0.0510(11) 0.0227(9) -0.0284(9) -0.0097(8) 0.0079(8)
O2W 0.0697(18) 0.0779(19) 0.0591(16) -0.0224(14) -0.0130(14) -0.0186(14)

loop_
_atom_type_symbol
_atom_type_description
_atom_type_scat_dispersion_real
_atom_type_scat_dispersion_imag
_atom_type_scat_source
C C 0.0033 0.0016 'International Tables Vol C Tables 4.2.6.8 and 6.1.1.4'
H H 0.0000 0.0000 'International Tables Vol C Tables 4.2.6.8 and 6.1.1.4'
Co Co 0.3494 0.9721 'International Tables Vol C Tables 4.2.6.8 and 6.1.1.4'
N N 0.0061 0.0033 'International Tables Vol C Tables 4.2.6.8 and 6.1.1.4'
O O 0.0106 0.0060 'International Tables Vol C Tables 4.2.6.8 and 6.1.1.4'

loop_
_geom_angle_atom_site_label_1
_geom_angle_atom_site_label_2
_geom_angle_atom_site_label_3
_geom_angle_site_symmetry_1
_geom_angle_site_symmetry_3
_geom_angle
O2 C1 O1 . . 120.9(2)
O2 C1 C2 . . 121.4(2)
O1 C1 C2 . . 117.69(19)
C3 C2 C7 . . 120.2(2)
C3 C2 C1 . . 119.64(19)
C7 C2 C1 . . 120.2(2)
C4 C3 C2 . . 118.2(2)
C4 C3 H3 . . 120.9
C2 C3 H3 . . 120.9
C5 C4 C3 . . 122.5(2)
C5 C4 N1 . . 119.0(2)
C3 C4 N1 . . 118.4(2)
C4 C5 C6 . . 118.8(2)
C4 C5 H5 . . 120.6
C6 C5 H5 . . 120.6
C5 C6 C7 . . 119.6(2)
C5 C6 C8 . . 118.8(2)
C7 C6 C8 . . 121.6(2)
C2 C7 C6 . . 120.5(2)
C2 C7 H7 . . 119.8
C6 C7 H7 . . 119.8
O8 C9 O7 . . 126.8(2)
O8 C9 C10 . . 115.7(2)
O7 C9 C10 . . 117.6(2)
C14 C10 C11 . . 117.4(2)
C14 C10 C9 . . 119.2(2)
C11 C10 C9 . . 123.4(2)
C12 C11 C10 . . 119.0(2)
C12 C11 H11 . . 120.5
C10 C11 H11 . . 120.5
N2 C12 C11 . . 123.7(2)
N2 C12 H12 . . 118.2
C11 C12 H12 . . 118.2
N2 C13 C14 . . 123.5(2)
N2 C13 H13 . . 118.3
C14 C13 H13 . . 118.3
C13 C14 C10 . . 120.1(2)
C13 C14 H14 . . 120.0
C10 C14 H14 . . 120.0
O4 C8 O3 . . 126.6(2)
O4 C8 C6 . . 115.6(2)
O3 C8 C6 . . 117.70(19)
O8 Co1 O8 . 2_566 180.0000(10)
O8 Co1 O4 . 1_545 95.49(7)
O8 Co1 O4 2_566 1_545 84.51(7)
O8 Co1 O4 . 2_576 84.51(7)
O8 Co1 O4 2_566 2_576 95.49(7)
O4 Co1 O4 1_545 2_576 180.0
O8 Co1 O1 . . 89.18(6)
O8 Co1 O1 2_566 . 90.82(6)
O4 Co1 O1 1_545 . 87.91(6)
O4 Co1 O1 2_576 . 92.09(6)
O8 Co1 O1 . 2_566 90.82(6)
O8 Co1 O1 2_566 2_566 89.18(6)
O4 Co1 O1 1_545 2_566 92.09(6)
O4 Co1 O1 2_576 2_566 87.91(6)
O1 Co1 O1 . 2_566 180.0
O3W Co2 O7 . . 86.46(7)
O3W Co2 O3 . 1_545 101.78(7)
O7 Co2 O3 . 1_545 97.35(7)
O3W Co2 O1 . . 158.16(7)
O7 Co2 O1 . . 93.45(7)
O3 Co2 O1 1_545 . 99.89(6)
O3W Co2 N2 . 1_455 90.42(8)
O7 Co2 N2 . 1_455 175.95(7)
O3 Co2 N2 1_545 1_455 85.80(7)
O1 Co2 N2 . 1_455 88.50(7)
C12 N2 C13 . . 116.3(2)
C12 N2 Co2 . 1_655 126.40(16)
C13 N2 Co2 . 1_655 116.62(15)
O6 N1 O5 . . 123.4(2)
O6 N1 C4 . . 118.2(2)
O5 N1 C4 . . 118.4(2)
C1 O1 Co2 . . 99.61(13)
C1 O1 Co1 . . 132.30(13)
Co2 O1 Co1 . . 110.24(7)
C9 O7 Co2 . . 122.97(15)
C8 O3 Co2 . 1_565 124.57(14)
C8 O4 Co1 . 1_565 134.35(15)
C9 O8 Co1 . . 138.09(15)
H1W O1W H2W . . 108.3
Co2 O3W H5W . . 107.7
Co2 O3W H6W . . 133.6
H5W O3W H6W . . 109.9
H4WA O2W H3WA . . 111(4)
H4WA O2W H3WB . . 149(7)
H3WA O2W H3WB . . 51(7)
H4WA O2W H4WB . . 46(6)
H3WA O2W H4WB . . 77(6)
H3WB O2W H4WB . . 103(3)

loop_
_geom_bond_atom_site_label_1
_geom_bond_atom_site_label_2
_geom_bond_site_symmetry_2
_geom_bond_distance
C1 O2 . 1.241(3)
C1 O1 . 1.281(3)
C1 C2 . 1.499(3)
C2 C3 . 1.388(3)
C2 C7 . 1.389(3)
C3 C4 . 1.384(3)
C3 H3 . 0.9300
C4 C5 . 1.379(3)
C4 N1 . 1.477(3)
C5 C6 . 1.391(3)
C5 H5 . 0.9300
C6 C7 . 1.391(3)
C6 C8 . 1.511(3)
C7 H7 . 0.9300
C9 O8 . 1.250(3)
C9 O7 . 1.254(3)
C9 C10 . 1.507(3)
C10 C14 . 1.376(3)
C10 C11 . 1.384(3)
C11 C12 . 1.383(3)
C11 H11 . 0.9300
C12 N2 . 1.334(3)
C12 H12 . 0.9300
C13 N2 . 1.341(3)
C13 C14 . 1.366(3)
C13 H13 . 0.9300
C14 H14 . 0.9300
C8 O4 . 1.246(3)
C8 O3 . 1.263(3)
Co1 O8 . 2.0363(17)
Co1 O8 2_566 2.0363(17)
Co1 O4 1_545 2.0506(15)
Co1 O4 2_576 2.0506(15)
Co1 O1 . 2.1623(16)
Co1 O1 2_566 2.1623(16)
Co2 O3W . 2.0205(18)
Co2 O7 . 2.0383(16)
Co2 O3 1_545 2.0927(16)
Co2 O1 . 2.1146(17)
Co2 N2 1_455 2.1468(19)
N2 Co2 1_655 2.1468(19)
N1 O6 . 1.220(3)
N1 O5 . 1.222(3)
O3 Co2 1_565 2.0927(16)
O4 Co1 1_565 2.0506(15)
O1W H1W . 0.8406
O1W H2W . 0.8463
O3W H5W . 0.8243
O3W H6W . 0.8285
O2W H4WA . 0.854(19)
O2W H3WA . 0.83(2)
O2W H3WB . 0.868(19)
O2W H4WB . 0.886(18)

loop_
_geom_hbond_atom_site_label_D
_geom_hbond_atom_site_label_H
_geom_hbond_atom_site_label_A
_geom_hbond_site_symmetry_A
_geom_hbond_distance_DH
_geom_hbond_distance_HA
_geom_hbond_distance_DA
_geom_hbond_angle_DHA
_geom_hbond_publ_flag
O1W H1W O3 2_666 0.84 2.05 2.861(3) 160.4 yes
O1W H2W O2W 2_655 0.85 1.93 2.773(3) 172.9 yes
O3W H5W O2 2_567 0.82 2.01 2.820(2) 168.1 yes
O3W H6W O1W 1_456 0.83 1.83 2.648(3) 167.4 yes
O2W H4WA O2 2_566 0.854(19) 2.27(2) 3.098(4) 165(8) yes
O2W H3WA O6 1_645 0.83(2) 2.38(6) 3.055(3) 138(8) yes
O2W H3WB O2W 2_655 0.868(19) 2.49(3) 3.297(6) 154(6) yes
O2W H4WB O6 1_645 0.89(5) 2.54(5) 3.055(4) 118(3) yes
O2W H4WB O2 2_566 0.89(5) 2.54(5) 3.098(3) 121(4) yes

loop_
_geom_torsion_atom_site_label_1
_geom_torsion_atom_site_label_2
_geom_torsion_atom_site_label_3
_geom_torsion_atom_site_label_4
_geom_torsion_site_symmetry_1
_geom_torsion_site_symmetry_4
_geom_torsion
O2 C1 C2 C3 . . -146.5(2)
O1 C1 C2 C3 . . 32.3(3)
O2 C1 C2 C7 . . 32.7(3)
O1 C1 C2 C7 . . -148.5(2)
C7 C2 C3 C4 . . 0.0(3)
C1 C2 C3 C4 . . 179.3(2)
C2 C3 C4 C5 . . 4.0(3)
C2 C3 C4 N1 . . -175.2(2)
C3 C4 C5 C6 . . -3.7(4)
N1 C4 C5 C6 . . 175.4(2)
C4 C5 C6 C7 . . -0.5(3)
C4 C5 C6 C8 . . -179.9(2)
C3 C2 C7 C6 . . -4.1(3)
C1 C2 C7 C6 . . 176.6(2)
C5 C6 C7 C2 . . 4.4(3)
C8 C6 C7 C2 . . -176.2(2)
O8 C9 C10 C14 . . 16.8(3)
O7 C9 C10 C14 . . -162.7(2)
O8 C9 C10 C11 . . -164.6(2)
O7 C9 C10 C11 . . 16.0(3)
C14 C10 C11 C12 . . -2.2(4)
C9 C10 C11 C12 . . 179.2(2)
C10 C11 C12 N2 . . 2.8(4)
N2 C13 C14 C10 . . 1.9(4)
C11 C10 C14 C13 . . 0.0(4)
C9 C10 C14 C13 . . 178.7(2)
C5 C6 C8 O4 . . -21.3(3)
C7 C6 C8 O4 . . 159.2(2)
C5 C6 C8 O3 . . 157.3(2)
C7 C6 C8 O3 . . -22.2(3)
C11 C12 N2 C13 . . -1.0(4)
C11 C12 N2 Co2 . 1_655 -171.6(2)
C14 C13 N2 C12 . . -1.3(4)
C14 C13 N2 Co2 . 1_655 170.1(2)
C5 C4 N1 O6 . . 172.6(2)
C3 C4 N1 O6 . . -8.3(3)
C5 C4 N1 O5 . . -9.3(3)
C3 C4 N1 O5 . . 169.9(2)
O2 C1 O1 Co2 . . 0.1(2)
C2 C1 O1 Co2 . . -178.70(16)
O2 C1 O1 Co1 . . -128.83(19)
C2 C1 O1 Co1 . . 52.4(3)
O3W Co2 O1 C1 . . 8.5(2)
O7 Co2 O1 C1 . . -80.54(13)
O3 Co2 O1 C1 1_545 . -178.62(13)
N2 Co2 O1 C1 1_455 . 95.91(13)
O3W Co2 O1 Co1 . . 150.72(15)
O7 Co2 O1 Co1 . . 61.64(8)
O3 Co2 O1 Co1 1_545 . -36.44(8)
N2 Co2 O1 Co1 1_455 . -121.91(8)
O8 Co1 O1 C1 . . 84.14(19)
O8 Co1 O1 C1 2_566 . -95.86(19)
O4 Co1 O1 C1 1_545 . 179.66(19)
O4 Co1 O1 C1 2_576 . -0.34(19)
O8 Co1 O1 Co2 . . -41.04(7)
O8 Co1 O1 Co2 2_566 . 138.96(7)
O4 Co1 O1 Co2 1_545 . 54.48(8)
O4 Co1 O1 Co2 2_576 . -125.52(8)
O8 C9 O7 Co2 . . -4.1(3)
C10 C9 O7 Co2 . . 175.29(14)
O3W Co2 O7 C9 . . 157.95(19)
O3 Co2 O7 C9 1_545 . 56.52(18)
O1 Co2 O7 C9 . . -43.92(18)
O4 C8 O3 Co2 . 1_565 35.3(3)
C6 C8 O3 Co2 . 1_565 -143.13(16)
O3 C8 O4 Co1 . 1_565 7.4(4)
C6 C8 O4 Co1 . 1_565 -174.15(14)
O7 C9 O8 Co1 . . 43.6(4)
C10 C9 O8 Co1 . . -135.76(18)
O4 Co1 O8 C9 1_545 . -101.0(2)
O4 Co1 O8 C9 2_576 . 79.0(2)
O1 Co1 O8 C9 . . -13.2(2)
O1 Co1 O8 C9 2_566 . 166.8(2)
